data_2203741
loop_
_publ_author_name
'Thamotharan, S.'
'Parthasarathi, V.'
'Sathishkumar, P.'
'Latthe, Prashant R.'
'Badami, Bharati'
'Ravikumar, K.'

_publ_section_title
;
 <i>N</i>-(4-Acetylphenyl)-<i>N</i>'-[(4-sydnon-3-yl)phenyl]urea
 dimethylformamide solvate
;
_journal_issue 6
_journal_name_full 'Acta Crystallographica Section E'
_journal_page_first o1015
_journal_page_last o1016
_journal_paper_doi 10.1107/S160053680401116X
_journal_volume 60
_journal_year 2004
_chemical_formula_iupac 'C17 H14 N4 O4, C3 H7 N O'
_chemical_formula_moiety 'C17 H14 N4 O4, C3 H7 N O'
_chemical_formula_sum 'C20 H21 N5 O5'
_chemical_formula_weight 411.42
_chemical_melting_point 489
_chemical_name_systematic
;
N-(4-Acetylphenyl)-N'-[(4-sydnone-3-yl)phenyl]urea dimethylformamide solvate
;
_space_group_IT_number 2
_symmetry_cell_setting triclinic
_symmetry_space_group_name_Hall '-P 1'
_symmetry_space_group_name_H-M 'P -1'
_atom_sites_solution_hydrogens geom
_atom_sites_solution_primary direct
_atom_sites_solution_secondary difmap
_audit_creation_method SHELXL-97
_cell_angle_alpha 79.057(2)
_cell_angle_beta 84.267(2)
_cell_angle_gamma 65.049(2)
_cell_formula_units_Z 2
_cell_length_a 7.7954(8)
_cell_length_b 8.3922(8)
_cell_length_c 16.9225(17)
_cell_measurement_reflns_used 1983
_cell_measurement_temperature 273(2)
_cell_measurement_theta_max 25.0
_cell_measurement_theta_min 2.0
_cell_volume 985.26(17)
_computing_cell_refinement 'SAINT (Siemens, 1996)'
_computing_data_collection 'SMART (Siemens, 1996)'
_computing_data_reduction SAINT
_computing_molecular_graphics 'ORTEP-3 (Farrugia, 1997)'
_computing_publication_material 'SHELXL97 and PLATON (Spek, 2003)'
_computing_structure_refinement 'SHELXL97 (Sheldrick, 1997)'
_computing_structure_solution 'SIR92 (Altomare et al., 1994)'
_diffrn_ambient_temperature 273(2)
_diffrn_measured_fraction_theta_full 0.909
_diffrn_measured_fraction_theta_max 0.909
_diffrn_measurement_device_type 'Siemens SMART CCD area-detector'
_diffrn_measurement_method \w
_diffrn_radiation_monochromator graphite
_diffrn_radiation_source 'fine-focus sealed tube'
_diffrn_radiation_type MoK\a
_diffrn_radiation_wavelength 0.71073
_diffrn_reflns_av_R_equivalents 0.0163
_diffrn_reflns_av_sigmaI/netI 0.0271
_diffrn_reflns_limit_h_max 8
_diffrn_reflns_limit_h_min -8
_diffrn_reflns_limit_k_max 9
_diffrn_reflns_limit_k_min -9
_diffrn_reflns_limit_l_max 20
_diffrn_reflns_limit_l_min -20
_diffrn_reflns_number 5038
_diffrn_reflns_theta_full 25.00
_diffrn_reflns_theta_max 25.00
_diffrn_reflns_theta_min 2.45
_diffrn_standards_decay_% 0
_diffrn_standards_number 0
_exptl_absorpt_coefficient_mu 0.102
_exptl_absorpt_correction_type none
_exptl_crystal_colour colourless
_exptl_crystal_density_diffrn 1.387
_exptl_crystal_density_method 'not measured'
_exptl_crystal_description prism
_exptl_crystal_F_000 432
_exptl_crystal_size_max 0.30
_exptl_crystal_size_mid 0.22
_exptl_crystal_size_min 0.14
_refine_diff_density_max 0.162
_refine_diff_density_min -0.131
_refine_ls_extinction_method none
_refine_ls_goodness_of_fit_ref 1.025
_refine_ls_hydrogen_treatment mixed
_refine_ls_matrix_type full
_refine_ls_number_parameters 282
_refine_ls_number_reflns 3153
_refine_ls_number_restraints 0
_refine_ls_restrained_S_all 1.025
_refine_ls_R_factor_all 0.0561
_refine_ls_R_factor_gt 0.0432
_refine_ls_shift/su_max 0.000
_refine_ls_shift/su_mean 0.000
_refine_ls_structure_factor_coef Fsqd
_refine_ls_weighting_details 'calc w = 1/[\s^2^(Fo^2^)+(0.053P)^2^+0.2508P] where P = (Fo^2^+2Fc^2^)/3'
_refine_ls_weighting_scheme calc
_refine_ls_wR_factor_gt 0.1069
_refine_ls_wR_factor_ref 0.1155
_reflns_number_gt 2493
_reflns_number_total 3153
_reflns_threshold_expression I>2\s(I)
_cod_data_source_file cv6313.cif
_cod_data_source_block I
_cod_database_code 2203741
_cod_database_fobs_code 2203741

loop_
_symmetry_equiv_pos_as_xyz
'x, y, z'
'-x, -y, -z'

loop_
_atom_site_label
_atom_site_fract_x
_atom_site_fract_y
_atom_site_fract_z
_atom_site_U_iso_or_equiv
_atom_site_adp_type
_atom_site_calc_flag
_atom_site_refinement_flags
_atom_site_occupancy
_atom_site_type_symbol
O1 0.1616(3) -0.2144(3) -0.20526(10) 0.0864(6) Uani d . 1 O
O5 0.1932(3) -0.5006(3) -0.18333(12) 0.1034(7) Uani d . 1 O
O13 0.2382(2) 0.42623(18) 0.10415(8) 0.0682(4) Uani d . 1 O
O21 0.2890(3) 0.8063(2) 0.47659(9) 0.0803(5) Uani d . 1 O
N2 0.1771(3) -0.0959(3) -0.16307(11) 0.0779(6) Uani d . 1 N
N3 0.2182(2) -0.1859(2) -0.09076(9) 0.0535(4) Uani d . 1 N
N12 0.3471(3) 0.1260(2) 0.14818(10) 0.0562(5) Uani d . 1 N
H12 0.399(3) 0.048(3) 0.1887(13) 0.056(6) Uiso d . 1 H
N14 0.3724(3) 0.3012(2) 0.22790(11) 0.0601(5) Uani d . 1 N
H14 0.433(3) 0.198(3) 0.2583(13) 0.070(7) Uiso d . 1 H
C4 0.2332(3) -0.3524(3) -0.08181(13) 0.0640(6) Uani d . 1 C
H4 0.2619 -0.4349 -0.0345 0.077 Uiso calc R 1 H
C5 0.1984(4) -0.3807(4) -0.15555(15) 0.0722(7) Uani d . 1 C
C6 0.2483(3) -0.0997(3) -0.03072(11) 0.0481(5) Uani d . 1 C
C7 0.1938(3) 0.0815(3) -0.04377(12) 0.0559(5) Uani d . 1 C
H7 0.1368 0.1499 -0.0917 0.067 Uiso calc R 1 H
C8 0.2235(3) 0.1620(3) 0.01415(12) 0.0552(5) Uani d . 1 C
H8 0.1863 0.2847 0.0053 0.066 Uiso calc R 1 H
C9 0.3088(3) 0.0604(2) 0.08542(11) 0.0474(5) Uani d . 1 C
C10 0.3630(3) -0.1227(3) 0.09692(12) 0.0577(6) Uani d . 1 C
H10 0.4217 -0.1924 0.1444 0.069 Uiso calc R 1 H
C11 0.3318(3) -0.2021(3) 0.03984(12) 0.0571(5) Uani d . 1 C
H11 0.3669 -0.3245 0.0487 0.068 Uiso calc R 1 H
C13 0.3110(3) 0.2973(3) 0.15520(11) 0.0510(5) Uani d . 1 C
C15 0.3316(3) 0.4445(2) 0.26728(11) 0.0502(5) Uani d . 1 C
C16 0.1983(3) 0.6163(3) 0.24203(12) 0.0578(6) Uani d . 1 C
H16 0.1334 0.6431 0.1947 0.069 Uiso calc R 1 H
C17 0.1632(3) 0.7465(3) 0.28776(12) 0.0582(6) Uani d . 1 C
H17 0.0741 0.8612 0.2704 0.070 Uiso calc R 1 H
C18 0.2564(3) 0.7126(2) 0.35910(11) 0.0508(5) Uani d . 1 C
C19 0.3889(3) 0.5398(3) 0.38312(12) 0.0550(5) Uani d . 1 C
H19 0.4528 0.5125 0.4308 0.066 Uiso calc R 1 H
C20 0.4273(3) 0.4090(3) 0.33805(12) 0.0560(5) Uani d . 1 C
H20 0.5184 0.2950 0.3549 0.067 Uiso calc R 1 H
C21 0.2207(3) 0.8485(3) 0.41026(13) 0.0603(6) Uani d . 1 C
C22 0.1002(4) 1.0413(3) 0.38000(15) 0.0814(8) Uani d . 1 C
H221 0.1094 1.1137 0.4156 0.122 Uiso calc R 1 H
H222 -0.0292 1.0583 0.3781 0.122 Uiso calc R 1 H
H223 0.1434 1.0749 0.3270 0.122 Uiso calc R 1 H
O1A 0.4576(2) 0.0642(2) 0.70425(10) 0.0786(5) Uani d . 1 O
N1A 0.2525(3) 0.2941(2) 0.62144(10) 0.0589(5) Uani d . 1 N
C2A 0.3448(3) 0.2203(3) 0.68848(13) 0.0607(6) Uani d . 1 C
H2A 0.3232 0.2919 0.7273 0.073 Uiso calc R 1 H
C3A 0.2743(4) 0.1909(4) 0.55853(15) 0.0855(8) Uani d . 1 C
H311 0.3488 0.0672 0.5778 0.128 Uiso calc R 1 H
H312 0.3366 0.2310 0.5124 0.128 Uiso calc R 1 H
H313 0.1520 0.2060 0.5437 0.128 Uiso calc R 1 H
C4A 0.1267(4) 0.4825(3) 0.60744(16) 0.0807(8) Uani d . 1 C
H411 0.1218 0.5334 0.6543 0.121 Uiso calc R 1 H
H412 0.0020 0.4964 0.5967 0.121 Uiso calc R 1 H
H413 0.1731 0.5420 0.5620 0.121 Uiso calc R 1 H

loop_
_atom_site_aniso_label
_atom_site_aniso_U_11
_atom_site_aniso_U_22
_atom_site_aniso_U_33
_atom_site_aniso_U_12
_atom_site_aniso_U_13
_atom_site_aniso_U_23
O1 0.1020(14) 0.0981(13) 0.0596(10) -0.0334(11) -0.0208(9) -0.0232(9)
O5 0.1264(17) 0.1072(15) 0.0974(14) -0.0511(13) -0.0032(12) -0.0577(12)
O13 0.0994(12) 0.0495(8) 0.0525(8) -0.0282(8) -0.0128(8) -0.0016(7)
O21 0.1045(14) 0.0705(10) 0.0607(10) -0.0247(9) -0.0136(9) -0.0205(8)
N2 0.1010(16) 0.0785(13) 0.0537(11) -0.0331(12) -0.0217(11) -0.0083(10)
N3 0.0500(10) 0.0582(10) 0.0488(9) -0.0173(8) -0.0034(8) -0.0115(8)
N12 0.0761(13) 0.0442(9) 0.0475(9) -0.0229(9) -0.0089(9) -0.0062(8)
N14 0.0761(13) 0.0420(9) 0.0558(10) -0.0155(9) -0.0160(9) -0.0073(8)
C4 0.0758(16) 0.0584(13) 0.0585(13) -0.0246(12) -0.0037(11) -0.0176(10)
C5 0.0707(17) 0.0796(16) 0.0675(15) -0.0249(13) -0.0014(12) -0.0296(13)
C6 0.0447(12) 0.0530(11) 0.0466(10) -0.0191(9) 0.0008(9) -0.0118(8)
C7 0.0587(13) 0.0543(12) 0.0496(11) -0.0195(10) -0.0096(10) -0.0012(9)
C8 0.0630(14) 0.0434(11) 0.0565(12) -0.0199(10) -0.0053(10) -0.0050(9)
C9 0.0484(12) 0.0477(11) 0.0460(10) -0.0206(9) 0.0031(9) -0.0074(8)
C10 0.0758(15) 0.0486(11) 0.0458(10) -0.0234(11) -0.0121(10) -0.0011(9)
C11 0.0709(15) 0.0440(11) 0.0550(12) -0.0220(10) -0.0079(10) -0.0059(9)
C13 0.0572(13) 0.0461(11) 0.0490(11) -0.0210(9) 0.0013(10) -0.0083(9)
C15 0.0576(13) 0.0425(10) 0.0490(10) -0.0193(9) 0.0004(9) -0.0079(8)
C16 0.0709(15) 0.0468(11) 0.0479(11) -0.0160(10) -0.0128(10) -0.0036(9)
C17 0.0673(14) 0.0406(10) 0.0551(12) -0.0116(10) -0.0062(10) -0.0041(9)
C18 0.0565(13) 0.0463(11) 0.0484(11) -0.0208(10) 0.0001(9) -0.0068(8)
C19 0.0610(13) 0.0514(11) 0.0502(11) -0.0198(10) -0.0078(10) -0.0078(9)
C20 0.0594(13) 0.0425(11) 0.0569(12) -0.0116(9) -0.0109(10) -0.0050(9)
C21 0.0657(15) 0.0545(12) 0.0582(13) -0.0217(11) 0.0038(11) -0.0133(10)
C22 0.101(2) 0.0531(13) 0.0785(16) -0.0154(13) -0.0034(14) -0.0231(12)
O1A 0.0944(13) 0.0492(9) 0.0732(10) -0.0133(9) -0.0160(9) 0.0022(7)
N1A 0.0632(12) 0.0494(10) 0.0587(10) -0.0181(8) -0.0084(9) -0.0050(8)
C2A 0.0724(15) 0.0500(12) 0.0566(12) -0.0220(11) -0.0032(11) -0.0081(10)
C3A 0.098(2) 0.0906(18) 0.0711(16) -0.0357(16) -0.0138(14) -0.0230(14)
C4A 0.0747(17) 0.0548(13) 0.0907(18) -0.0112(12) -0.0092(14) 0.0052(12)

loop_
_atom_type_symbol
_atom_type_description
_atom_type_scat_dispersion_real
_atom_type_scat_dispersion_imag
_atom_type_scat_source
C C 0.0033 0.0016 'International Tables Vol C Tables 4.2.6.8 and 6.1.1.4'
H H 0.0000 0.0000 'International Tables Vol C Tables 4.2.6.8 and 6.1.1.4'
N N 0.0061 0.0033 'International Tables Vol C Tables 4.2.6.8 and 6.1.1.4'
O O 0.0106 0.0060 'International Tables Vol C Tables 4.2.6.8 and 6.1.1.4'

loop_
_geom_angle_atom_site_label_1
_geom_angle_atom_site_label_2
_geom_angle_atom_site_label_3
_geom_angle
N2 O1 C5 111.13(16)
N3 N2 O1 103.64(17)
N2 N3 C4 114.71(18)
N2 N3 C6 117.92(17)
C4 N3 C6 127.34(17)
C13 N12 C9 129.91(18)
C13 N12 H12 114.7(14)
C9 N12 H12 115.3(14)
C13 N14 C15 129.79(17)
C13 N14 H14 117.0(15)
C15 N14 H14 112.5(15)
N3 C4 C5 107.8(2)
N3 C4 H4 126.1
C5 C4 H4 126.1
O5 C5 C4 137.6(3)
O5 C5 O1 119.8(2)
C4 C5 O1 102.7(2)
C11 C6 C7 120.61(18)
C11 C6 N3 118.70(18)
C7 C6 N3 120.70(17)
C6 C7 C8 120.04(18)
C6 C7 H7 120.0
C8 C7 H7 120.0
C7 C8 C9 120.03(18)
C7 C8 H8 120.0
C9 C8 H8 120.0
C8 C9 C10 118.72(18)
C8 C9 N12 125.36(17)
C10 C9 N12 115.92(17)
C11 C10 C9 121.21(18)
C11 C10 H10 119.4
C9 C10 H10 119.4
C10 C11 C6 119.38(19)
C10 C11 H11 120.3
C6 C11 H11 120.3
O13 C13 N12 124.79(19)
O13 C13 N14 124.94(18)
N12 C13 N14 110.26(17)
N14 C15 C16 124.32(18)
N14 C15 C20 116.68(17)
C16 C15 C20 118.95(18)
C17 C16 C15 119.37(19)
C17 C16 H16 120.3
C15 C16 H16 120.3
C16 C17 C18 122.33(18)
C16 C17 H17 118.8
C18 C17 H17 118.8
C19 C18 C17 117.24(18)
C19 C18 C21 118.96(18)
C17 C18 C21 123.80(18)
C20 C19 C18 121.30(19)
C20 C19 H19 119.3
C18 C19 H19 119.3
C19 C20 C15 120.80(18)
C19 C20 H20 119.6
C15 C20 H20 119.6
O21 C21 C18 120.65(19)
O21 C21 C22 119.4(2)
C18 C21 C22 119.94(19)
C21 C22 H221 109.5
C21 C22 H222 109.5
H221 C22 H222 109.5
C21 C22 H223 109.5
H221 C22 H223 109.5
H222 C22 H223 109.5
C2A N1A C3A 120.94(19)
C2A N1A C4A 120.96(19)
C3A N1A C4A 118.09(19)
O1A C2A N1A 125.3(2)
O1A C2A H2A 117.4
N1A C2A H2A 117.4
N1A C3A H311 109.5
N1A C3A H312 109.5
H311 C3A H312 109.5
N1A C3A H313 109.5
H311 C3A H313 109.5
H312 C3A H313 109.5
N1A C4A H411 109.5
N1A C4A H412 109.5
H411 C4A H412 109.5
N1A C4A H413 109.5
H411 C4A H413 109.5
H412 C4A H413 109.5

loop_
_geom_bond_atom_site_label_1
_geom_bond_atom_site_label_2
_geom_bond_distance
O1 N2 1.379(2)
O1 C5 1.415(3)
O5 C5 1.205(3)
O13 C13 1.210(2)
O21 C21 1.216(2)
N2 N3 1.302(2)
N3 C4 1.332(3)
N3 C6 1.442(2)
N12 C13 1.370(2)
N12 C9 1.395(2)
N12 H12 0.85(2)
N14 C13 1.375(3)
N14 C15 1.390(2)
N14 H14 0.88(2)
C4 C5 1.387(3)
C4 H4 0.9300
C6 C11 1.372(3)
C6 C7 1.374(3)
C7 C8 1.378(3)
C7 H7 0.9300
C8 C9 1.384(3)
C8 H8 0.9300
C9 C10 1.390(3)
C10 C11 1.366(3)
C10 H10 0.9300
C11 H11 0.9300
C15 C16 1.390(3)
C15 C20 1.391(3)
C16 C17 1.376(3)
C16 H16 0.9300
C17 C18 1.392(3)
C17 H17 0.9300
C18 C19 1.390(3)
C18 C21 1.479(3)
C19 C20 1.368(3)
C19 H19 0.9300
C20 H20 0.9300
C21 C22 1.504(3)
C22 H221 0.9600
C22 H222 0.9600
C22 H223 0.9600
O1A C2A 1.226(2)
N1A C2A 1.307(3)
N1A C3A 1.450(3)
N1A C4A 1.454(3)
C2A H2A 0.9300
C3A H311 0.9600
C3A H312 0.9600
C3A H313 0.9600
C4A H411 0.9600
C4A H412 0.9600
C4A H413 0.9600

loop_
_geom_hbond_atom_site_label_D
_geom_hbond_atom_site_label_H
_geom_hbond_atom_site_label_A
_geom_hbond_site_symmetry_A
_geom_hbond_distance_DH
_geom_hbond_distance_HA
_geom_hbond_distance_DA
_geom_hbond_angle_DHA
_geom_hbond_publ_flag
N12 H12 O1A 2_656 0.85(2) 2.07(2) 2.880(2) 159.3(19) yes
N14 H14 O1A 2_656 0.88(2) 1.99(2) 2.831(2) 159(2) yes
C4 H4 O13 1_545 0.93 2.44 3.332(3) 161 yes
C2A H2A O5 1_566 0.93 2.36 3.267(3) 166 yes
C8 H8 O13 . 0.93 2.38 2.962(3) 121 no
C16 H16 O13 . 0.93 2.42 2.989(3) 119 no

loop_
_geom_torsion_atom_site_label_1
_geom_torsion_atom_site_label_2
_geom_torsion_atom_site_label_3
_geom_torsion_atom_site_label_4
_geom_torsion
C5 O1 N2 N3 -1.0(3)
O1 N2 N3 C4 0.7(3)
O1 N2 N3 C6 178.77(16)
N2 N3 C4 C5 -0.2(3)
C6 N3 C4 C5 -178.01(19)
N3 C4 C5 O5 179.5(3)
N3 C4 C5 O1 -0.5(3)
N2 O1 C5 O5 -179.1(2)
N2 O1 C5 C4 0.9(3)
N2 N3 C6 C11 -165.7(2)
C4 N3 C6 C11 12.1(3)
N2 N3 C6 C7 14.5(3)
C4 N3 C6 C7 -167.7(2)
C11 C6 C7 C8 0.2(3)
N3 C6 C7 C8 -179.95(18)
C6 C7 C8 C9 0.2(3)
C7 C8 C9 C10 0.1(3)
C7 C8 C9 N12 179.70(19)
C13 N12 C9 C8 0.6(4)
C13 N12 C9 C10 -179.8(2)
C8 C9 C10 C11 -0.7(3)
N12 C9 C10 C11 179.6(2)
C9 C10 C11 C6 1.1(3)
C7 C6 C11 C10 -0.9(3)
N3 C6 C11 C10 179.31(19)
C9 N12 C13 O13 -1.3(4)
C9 N12 C13 N14 179.8(2)
C15 N14 C13 O13 15.9(4)
C15 N14 C13 N12 -165.2(2)
C13 N14 C15 C16 7.3(4)
C13 N14 C15 C20 -175.1(2)
N14 C15 C16 C17 177.1(2)
C20 C15 C16 C17 -0.5(3)
C15 C16 C17 C18 -0.2(3)
C16 C17 C18 C19 0.1(3)
C16 C17 C18 C21 -179.2(2)
C17 C18 C19 C20 0.6(3)
C21 C18 C19 C20 180.0(2)
C18 C19 C20 C15 -1.3(3)
N14 C15 C20 C19 -176.54(19)
C16 C15 C20 C19 1.2(3)
C19 C18 C21 O21 -8.5(3)
C17 C18 C21 O21 170.9(2)
C19 C18 C21 C22 171.0(2)
C17 C18 C21 C22 -9.7(3)
C3A N1A C2A O1A 1.5(4)
C4A N1A C2A O1A -177.7(2)
